data_4334024
loop_
_publ_author_name
'Wen Zhou'
'Addison N. Desnoyer'
'James A. Bailey'
'Brian O. Patrick'
'Kevin M. Smith'

_publ_section_title
;
 Direct Synthesis of Ligand-Based Radicals by the Addition of Bipyridine
 to Chromium(II) Compounds
;
_journal_name_full 'Inorganic Chemistry'
_journal_page_first 2271
_journal_page_last 2273
_journal_paper_doi 10.1021/ic302590g
_journal_volume 52
_journal_year 2013
_chemical_formula_sum 'C32 H46 Cr N2 O4'
_chemical_formula_weight 574.71
_chemical_name_systematic
;
 ?
;
_space_group_IT_number 60
_symmetry_cell_setting orthorhombic
_symmetry_space_group_name_Hall '-P 2n 2ab'
_symmetry_space_group_name_H-M 'P b c n'
_atom_sites_solution_hydrogens geom
_atom_sites_solution_primary direct
_atom_sites_solution_secondary difmap
_audit_creation_method SHELXL-97
_cell_angle_alpha 90.00
_cell_angle_beta 90.00
_cell_angle_gamma 90.00
_cell_formula_units_Z 4
_cell_length_a 14.3695(12)
_cell_length_b 11.8910(11)
_cell_length_c 18.1768(15)
_cell_measurement_reflns_used 9952
_cell_measurement_temperature 173(2)
_cell_measurement_theta_max 29.992
_cell_measurement_theta_min 2.240
_cell_volume 3105.8(5)
_computing_structure_refinement 'SHELXL-97 (Sheldrick, 2008)'
_diffrn_ambient_temperature 173(2)
_diffrn_measured_fraction_theta_full 0.998
_diffrn_measured_fraction_theta_max 0.998
_diffrn_measurement_device_type 'Bruker X8 APEX II'
_diffrn_measurement_method 'area detector'
_diffrn_radiation_monochromator graphite
_diffrn_radiation_source 'fine-focus sealed tube'
_diffrn_radiation_type MoK\a
_diffrn_radiation_wavelength 0.71073
_diffrn_reflns_av_R_equivalents 0.0226
_diffrn_reflns_av_sigmaI/netI 0.0194
_diffrn_reflns_limit_h_max 20
_diffrn_reflns_limit_h_min -17
_diffrn_reflns_limit_k_max 16
_diffrn_reflns_limit_k_min -16
_diffrn_reflns_limit_l_max 25
_diffrn_reflns_limit_l_min -22
_diffrn_reflns_number 19664
_diffrn_reflns_theta_full 29.99
_diffrn_reflns_theta_max 29.99
_diffrn_reflns_theta_min 2.22
_exptl_absorpt_coefficient_mu 0.405
_exptl_absorpt_correction_T_max 0.895
_exptl_absorpt_correction_T_min 0.831
_exptl_absorpt_correction_type multi-scan
_exptl_crystal_colour black
_exptl_crystal_density_diffrn 1.229
_exptl_crystal_description prism
_exptl_crystal_F_000 1232
_exptl_crystal_size_max 0.470
_exptl_crystal_size_mid 0.390
_exptl_crystal_size_min 0.275
_refine_diff_density_max 0.518
_refine_diff_density_min -0.486
_refine_diff_density_rms 0.054
_refine_ls_extinction_method none
_refine_ls_goodness_of_fit_ref 1.022
_refine_ls_hydrogen_treatment constr
_refine_ls_matrix_type full
_refine_ls_number_parameters 177
_refine_ls_number_reflns 4531
_refine_ls_number_restraints 0
_refine_ls_restrained_S_all 1.022
_refine_ls_R_factor_all 0.0427
_refine_ls_R_factor_gt 0.0349
_refine_ls_shift/su_max 0.003
_refine_ls_shift/su_mean 0.001
_refine_ls_structure_factor_coef Fsqd
_refine_ls_weighting_details 'calc w=1/[\s^2^(Fo^2^)+(0.0443P)^2^+1.8919P] where P=(Fo^2^+2Fc^2^)/3'
_refine_ls_weighting_scheme calc
_refine_ls_wR_factor_gt 0.0894
_refine_ls_wR_factor_ref 0.0941
_reflns_number_gt 3900
_reflns_number_total 4531
_reflns_threshold_expression >2\s(I)
_cod_data_source_file ic302590g_si_002_1.cif
_cod_data_source_block 1_Cr_tBuAcac2_Bpy
_cod_database_code 4334024

loop_
_symmetry_equiv_pos_as_xyz
'x, y, z'
'-x+1/2, -y+1/2, z+1/2'
'x+1/2, -y+1/2, -z'
'-x, y, -z+1/2'
'-x, -y, -z'
'x-1/2, y-1/2, -z-1/2'
'-x-1/2, y-1/2, z'
'x, -y, z-1/2'

loop_
_atom_site_label
_atom_site_type_symbol
_atom_site_fract_x
_atom_site_fract_y
_atom_site_fract_z
_atom_site_U_iso_or_equiv
_atom_site_adp_type
_atom_site_occupancy
_atom_site_symmetry_multiplicity
_atom_site_calc_flag
_atom_site_refinement_flags
C1 C -0.10669(8) 0.11372(9) 0.19261(6) 0.0135(2) Uani 1 1 d .
C2 C -0.16540(8) 0.11388(10) 0.25413(6) 0.0150(2) Uani 1 1 d .
H2 H -0.2039 0.0501 0.2623 0.018 Uiso 1 1 calc R
C3 C -0.17023(8) 0.20345(9) 0.30434(6) 0.0134(2) Uani 1 1 d .
C4 C -0.24067(8) 0.20267(10) 0.36796(6) 0.0149(2) Uani 1 1 d .
C5 C -0.18966(10) 0.24234(12) 0.43777(7) 0.0231(3) Uani 1 1 d .
H5A H -0.1617 0.3163 0.4288 0.035 Uiso 1 1 calc R
H5B H -0.1407 0.1882 0.4504 0.035 Uiso 1 1 calc R
H5C H -0.2341 0.2478 0.4785 0.035 Uiso 1 1 calc R
C6 C -0.31799(9) 0.28674(11) 0.34828(8) 0.0216(3) Uani 1 1 d .
H6A H -0.2905 0.3608 0.3390 0.032 Uiso 1 1 calc R
H6B H -0.3621 0.2921 0.3892 0.032 Uiso 1 1 calc R
H6C H -0.3507 0.2609 0.3041 0.032 Uiso 1 1 calc R
C7 C -0.28434(10) 0.08719(11) 0.38251(8) 0.0231(3) Uani 1 1 d .
H7A H -0.2354 0.0332 0.3952 0.035 Uiso 1 1 calc R
H7B H -0.3170 0.0616 0.3383 0.035 Uiso 1 1 calc R
H7C H -0.3286 0.0930 0.4234 0.035 Uiso 1 1 calc R
C8 C -0.11459(8) 0.02308(10) 0.13263(6) 0.0155(2) Uani 1 1 d .
C9 C -0.01792(10) -0.02937(12) 0.12157(9) 0.0277(3) Uani 1 1 d .
H9A H 0.0271 0.0299 0.1098 0.042 Uiso 1 1 calc R
H9B H -0.0204 -0.0836 0.0810 0.042 Uiso 1 1 calc R
H9C H 0.0012 -0.0679 0.1668 0.042 Uiso 1 1 calc R
C10 C -0.14551(12) 0.08276(12) 0.06189(7) 0.0287(3) Uani 1 1 d .
H10A H -0.1010 0.1424 0.0498 0.043 Uiso 1 1 calc R
H10B H -0.2073 0.1157 0.0692 0.043 Uiso 1 1 calc R
H10C H -0.1480 0.0283 0.0215 0.043 Uiso 1 1 calc R
C11 C -0.18449(10) -0.07008(11) 0.15092(8) 0.0231(3) Uani 1 1 d .
H11A H -0.1861 -0.1248 0.1106 0.035 Uiso 1 1 calc R
H11B H -0.2465 -0.0372 0.1574 0.035 Uiso 1 1 calc R
H11C H -0.1656 -0.1078 0.1965 0.035 Uiso 1 1 calc R
C12 C 0.06309(9) 0.42503(10) 0.38594(7) 0.0179(2) Uani 1 1 d .
H12 H 0.0713 0.3522 0.4064 0.022 Uiso 1 1 calc R
C13 C 0.08111(9) 0.51676(11) 0.42940(7) 0.0202(2) Uani 1 1 d .
H13 H 0.1008 0.5072 0.4789 0.024 Uiso 1 1 calc R
C14 C 0.06999(9) 0.62572(11) 0.39961(7) 0.0202(2) Uani 1 1 d .
H14 H 0.0838 0.6904 0.4283 0.024 Uiso 1 1 calc R
C15 C 0.03902(9) 0.63654(10) 0.32862(7) 0.0181(2) Uani 1 1 d .
H15 H 0.0311 0.7092 0.3078 0.022 Uiso 1 1 calc R
C16 C 0.01881(8) 0.53990(10) 0.28633(6) 0.0141(2) Uani 1 1 d .
N1 N 0.03390(7) 0.43348(8) 0.31480(5) 0.01364(19) Uani 1 1 d .
O1 O -0.04422(6) 0.18792(7) 0.18030(5) 0.01540(17) Uani 1 1 d .
O2 O -0.12092(6) 0.29246(7) 0.30076(5) 0.01575(17) Uani 1 1 d .
Cr1 Cr 0.0000 0.30370(2) 0.2500 0.01234(7) Uani 1 2 d S

loop_
_atom_site_aniso_label
_atom_site_aniso_U_11
_atom_site_aniso_U_22
_atom_site_aniso_U_33
_atom_site_aniso_U_23
_atom_site_aniso_U_13
_atom_site_aniso_U_12
C1 0.0159(5) 0.0130(5) 0.0115(5) -0.0006(4) -0.0026(4) 0.0029(4)
C2 0.0161(5) 0.0140(5) 0.0150(5) -0.0005(4) 0.0001(4) -0.0017(4)
C3 0.0130(5) 0.0155(5) 0.0117(5) 0.0008(4) -0.0006(4) 0.0023(4)
C4 0.0160(5) 0.0152(5) 0.0135(5) 0.0005(4) 0.0031(4) 0.0017(4)
C5 0.0278(6) 0.0281(7) 0.0133(6) -0.0033(5) 0.0012(5) 0.0017(5)
C6 0.0176(5) 0.0209(6) 0.0264(7) 0.0035(5) 0.0041(5) 0.0042(4)
C7 0.0287(6) 0.0182(6) 0.0225(6) 0.0029(5) 0.0095(5) -0.0016(5)
C8 0.0193(5) 0.0148(5) 0.0123(5) -0.0028(4) -0.0010(4) 0.0009(4)
C9 0.0230(6) 0.0238(6) 0.0362(8) -0.0140(6) 0.0022(5) 0.0040(5)
C10 0.0458(8) 0.0257(7) 0.0145(6) -0.0001(5) -0.0080(6) -0.0019(6)
C11 0.0272(6) 0.0198(6) 0.0223(6) -0.0062(5) -0.0003(5) -0.0065(5)
C12 0.0204(5) 0.0186(5) 0.0148(5) 0.0022(4) -0.0014(4) -0.0013(4)
C13 0.0219(6) 0.0239(6) 0.0149(6) -0.0009(5) -0.0034(4) -0.0018(5)
C14 0.0214(6) 0.0202(6) 0.0192(6) -0.0054(5) -0.0030(5) -0.0018(5)
C15 0.0196(5) 0.0150(5) 0.0197(6) -0.0011(4) -0.0022(4) -0.0002(4)
C16 0.0131(5) 0.0154(5) 0.0139(5) 0.0001(4) 0.0003(4) 0.0001(4)
N1 0.0128(4) 0.0149(4) 0.0132(4) 0.0008(3) 0.0001(3) -0.0009(3)
O1 0.0173(4) 0.0149(4) 0.0140(4) -0.0018(3) 0.0014(3) -0.0005(3)
O2 0.0152(4) 0.0158(4) 0.0162(4) -0.0027(3) 0.0023(3) -0.0011(3)
Cr1 0.01309(12) 0.01263(12) 0.01130(13) 0.000 0.00097(9) 0.000

loop_
_atom_type_symbol
_atom_type_description
_atom_type_scat_dispersion_real
_atom_type_scat_dispersion_imag
_atom_type_scat_source
C C 0.0033 0.0016 'International Tables Vol C Tables 4.2.6.8 and 6.1.1.4'
H H 0.0000 0.0000 'International Tables Vol C Tables 4.2.6.8 and 6.1.1.4'
N N 0.0061 0.0033 'International Tables Vol C Tables 4.2.6.8 and 6.1.1.4'
O O 0.0106 0.0060 'International Tables Vol C Tables 4.2.6.8 and 6.1.1.4'
Cr Cr 0.3209 0.6236 'International Tables Vol C Tables 4.2.6.8 and 6.1.1.4'

loop_
_geom_angle_atom_site_label_1
_geom_angle_atom_site_label_2
_geom_angle_atom_site_label_3
_geom_angle
_geom_angle_site_symmetry_1
_geom_angle_site_symmetry_3
O1 C1 C2 124.18(10) . .
O1 C1 C8 114.31(10) . .
C2 C1 C8 121.50(10) . .
C1 C2 C3 123.33(11) . .
C1 C2 H2 118.3 . .
C3 C2 H2 118.3 . .
O2 C3 C2 124.67(11) . .
O2 C3 C4 114.16(10) . .
C2 C3 C4 121.13(10) . .
C7 C4 C3 113.88(10) . .
C7 C4 C6 109.09(10) . .
C3 C4 C6 107.28(10) . .
C7 C4 C5 109.11(10) . .
C3 C4 C5 107.74(10) . .
C6 C4 C5 109.68(10) . .
C4 C5 H5A 109.5 . .
C4 C5 H5B 109.5 . .
H5A C5 H5B 109.5 . .
C4 C5 H5C 109.5 . .
H5A C5 H5C 109.5 . .
H5B C5 H5C 109.5 . .
C4 C6 H6A 109.5 . .
C4 C6 H6B 109.5 . .
H6A C6 H6B 109.5 . .
C4 C6 H6C 109.5 . .
H6A C6 H6C 109.5 . .
H6B C6 H6C 109.5 . .
C4 C7 H7A 109.5 . .
C4 C7 H7B 109.5 . .
H7A C7 H7B 109.5 . .
C4 C7 H7C 109.5 . .
H7A C7 H7C 109.5 . .
H7B C7 H7C 109.5 . .
C11 C8 C10 109.06(11) . .
C11 C8 C9 109.13(11) . .
C10 C8 C9 109.87(12) . .
C11 C8 C1 113.68(10) . .
C10 C8 C1 106.95(10) . .
C9 C8 C1 108.10(10) . .
C8 C9 H9A 109.5 . .
C8 C9 H9B 109.5 . .
H9A C9 H9B 109.5 . .
C8 C9 H9C 109.5 . .
H9A C9 H9C 109.5 . .
H9B C9 H9C 109.5 . .
C8 C10 H10A 109.5 . .
C8 C10 H10B 109.5 . .
H10A C10 H10B 109.5 . .
C8 C10 H10C 109.5 . .
H10A C10 H10C 109.5 . .
H10B C10 H10C 109.5 . .
C8 C11 H11A 109.5 . .
C8 C11 H11B 109.5 . .
H11A C11 H11B 109.5 . .
C8 C11 H11C 109.5 . .
H11A C11 H11C 109.5 . .
H11B C11 H11C 109.5 . .
N1 C12 C13 123.08(11) . .
N1 C12 H12 118.5 . .
C13 C12 H12 118.5 . .
C12 C13 C14 119.15(11) . .
C12 C13 H13 120.4 . .
C14 C13 H13 120.4 . .
C15 C14 C13 118.90(11) . .
C15 C14 H14 120.5 . .
C13 C14 H14 120.5 . .
C14 C15 C16 120.17(11) . .
C14 C15 H15 119.9 . .
C16 C15 H15 119.9 . .
N1 C16 C15 120.53(10) . .
N1 C16 C16 113.91(6) . 4
C15 C16 C16 125.55(7) . 4
C12 N1 C16 118.05(10) . .
C12 N1 Cr1 125.19(8) . .
C16 N1 Cr1 116.53(8) . .
C1 O1 Cr1 126.47(8) . .
C3 O2 Cr1 124.73(7) . .
O2 Cr1 O2 172.22(5) 4 .
O2 Cr1 O1 86.34(4) 4 .
O2 Cr1 O1 88.25(4) . .
O2 Cr1 O1 88.25(3) 4 4
O2 Cr1 O1 86.34(4) . 4
O1 Cr1 O1 91.66(5) . 4
O2 Cr1 N1 96.50(4) 4 .
O2 Cr1 N1 89.51(4) . .
O1 Cr1 N1 173.12(4) . .
O1 Cr1 N1 94.68(4) 4 .
O2 Cr1 N1 89.51(4) 4 4
O2 Cr1 N1 96.50(4) . 4
O1 Cr1 N1 94.69(4) . 4
O1 Cr1 N1 173.12(4) 4 4
N1 Cr1 N1 79.11(6) . 4

loop_
_geom_bond_atom_site_label_1
_geom_bond_atom_site_label_2
_geom_bond_distance
_geom_bond_site_symmetry_2
C1 O1 1.2784(14) .
C1 C2 1.4008(16) .
C1 C8 1.5373(16) .
C2 C3 1.4043(16) .
C2 H2 0.9500 .
C3 O2 1.2753(14) .
C3 C4 1.5370(16) .
C4 C7 1.5327(17) .
C4 C6 1.5368(17) .
C4 C5 1.5395(17) .
C5 H5A 0.9800 .
C5 H5B 0.9800 .
C5 H5C 0.9800 .
C6 H6A 0.9800 .
C6 H6B 0.9800 .
C6 H6C 0.9800 .
C7 H7A 0.9800 .
C7 H7B 0.9800 .
C7 H7C 0.9800 .
C8 C11 1.5317(18) .
C8 C10 1.5345(18) .
C8 C9 1.5360(18) .
C9 H9A 0.9800 .
C9 H9B 0.9800 .
C9 H9C 0.9800 .
C10 H10A 0.9800 .
C10 H10B 0.9800 .
C10 H10C 0.9800 .
C11 H11A 0.9800 .
C11 H11B 0.9800 .
C11 H11C 0.9800 .
C12 N1 1.3632(15) .
C12 C13 1.3714(17) .
C12 H12 0.9500 .
C13 C14 1.4133(18) .
C13 H13 0.9500 .
C14 C15 1.3711(18) .
C14 H14 0.9500 .
C15 C16 1.4127(16) .
C15 H15 0.9500 .
C16 N1 1.3842(15) .
C16 C16 1.427(2) 4
N1 Cr1 2.0015(10) .
O1 Cr1 1.9759(9) .
O2 Cr1 1.9719(9) .
Cr1 O2 1.9719(9) 4
Cr1 O1 1.9759(9) 4
Cr1 N1 2.0015(10) 4

loop_
_geom_torsion_atom_site_label_1
_geom_torsion_atom_site_label_2
_geom_torsion_atom_site_label_3
_geom_torsion_atom_site_label_4
_geom_torsion
_geom_torsion_site_symmetry_1
_geom_torsion_site_symmetry_4
O1 C1 C2 C3 8.46(19) . .
C8 C1 C2 C3 -170.15(11) . .
C1 C2 C3 O2 -1.71(19) . .
C1 C2 C3 C4 175.80(10) . .
O2 C3 C4 C7 -167.36(11) . .
C2 C3 C4 C7 14.89(16) . .
O2 C3 C4 C6 71.83(13) . .
C2 C3 C4 C6 -105.93(12) . .
O2 C3 C4 C5 -46.19(13) . .
C2 C3 C4 C5 136.05(11) . .
O1 C1 C8 C11 175.61(10) . .
C2 C1 C8 C11 -5.65(16) . .
O1 C1 C8 C10 -63.97(13) . .
C2 C1 C8 C10 114.77(13) . .
O1 C1 C8 C9 54.28(13) . .
C2 C1 C8 C9 -126.98(12) . .
N1 C12 C13 C14 -0.57(19) . .
C12 C13 C14 C15 1.76(19) . .
C13 C14 C15 C16 -0.06(19) . .
C14 C15 C16 N1 -2.88(18) . .
C14 C15 C16 C16 176.16(14) . 4
C13 C12 N1 C16 -2.32(18) . .
C13 C12 N1 Cr1 -176.62(9) . .
C15 C16 N1 C12 4.01(16) . .
C16 C16 N1 C12 -175.13(12) 4 .
C15 C16 N1 Cr1 178.81(9) . .
C16 C16 N1 Cr1 -0.33(16) 4 .
C2 C1 O1 Cr1 11.02(16) . .
C8 C1 O1 Cr1 -170.27(7) . .
C2 C3 O2 Cr1 -23.42(16) . .
C4 C3 O2 Cr1 158.92(7) . .
C3 O2 Cr1 O2 -15.20(9) . 4
C3 O2 Cr1 O1 30.64(9) . .
C3 O2 Cr1 O1 -61.14(9) . 4
C3 O2 Cr1 N1 -155.87(10) . .
C3 O2 Cr1 N1 125.16(9) . 4
C1 O1 Cr1 O2 149.55(9) . 4
C1 O1 Cr1 O2 -24.86(9) . .
C1 O1 Cr1 O1 61.42(8) . 4
C1 O1 Cr1 N1 -95.9(3) . .
C1 O1 Cr1 N1 -121.24(9) . 4
C12 N1 Cr1 O2 -97.26(10) . 4
C16 N1 Cr1 O2 88.36(8) . 4
C12 N1 Cr1 O2 77.79(10) . .
C16 N1 Cr1 O2 -96.59(8) . .
C12 N1 Cr1 O1 148.7(3) . .
C16 N1 Cr1 O1 -25.6(4) . .
C12 N1 Cr1 O1 -8.49(10) . 4
C16 N1 Cr1 O1 177.13(8) . 4
C12 N1 Cr1 N1 174.50(12) . 4
C16 N1 Cr1 N1 0.12(6) . 4
